data_4127447
loop_
_publ_author_name
'Antoni, Patrick W.'
'Bruckhoff, Tim'
'Hansmann, Max M.'

_publ_section_title
;
 Organic Redox Systems Based on Pyridinium-Carbene Hybrids.
;
_journal_issue 24
_journal_name_full 'Journal of the American Chemical Society'
_journal_page_first 9701
_journal_page_last 9711
_journal_paper_doi 10.1021/jacs.9b04249
_journal_volume 141
_journal_year 2019
_chemical_formula_moiety 'C48 H49 N3, C4 H10 O'
_chemical_formula_sum 'C52 H59 N3 O'
_chemical_formula_weight 742.02
_space_group_crystal_system monoclinic
_space_group_IT_number 14
_space_group_name_Hall '-P 2yn'
_space_group_name_H-M_alt 'P 1 21/n 1'
_symmetry_space_group_name_Hall '-P 2yn'
_symmetry_space_group_name_H-M 'P 1 21/n 1'
_atom_sites_solution_hydrogens geom
_atom_sites_solution_primary dual
_audit_creation_date 2019-04-11
_audit_creation_method
;
Olex2 1.2
(compiled 2018.05.29 svn.r3508 for OlexSys, GUI svn.r5506)
;
_cell_angle_alpha 90
_cell_angle_beta 107.848(15)
_cell_angle_gamma 90
_cell_formula_units_Z 4
_cell_length_a 19.391(10)
_cell_length_b 10.649(4)
_cell_length_c 21.807(8)
_cell_measurement_reflns_used 296
_cell_measurement_temperature 100.0
_cell_measurement_theta_max 20.00
_cell_measurement_theta_min 2.74
_cell_volume 4286(3)
_computing_cell_refinement 'SAINT V8.38A (?, 2016)'
_computing_data_reduction 'SAINT V8.38A (?, 2016)'
_computing_molecular_graphics 'Olex2 (Dolomanov et al., 2009)'
_computing_publication_material 'Olex2 (Dolomanov et al., 2009)'
_computing_structure_refinement 'ShelXL (Sheldrick, 2015)'
_computing_structure_solution 'XT (Sheldrick, 2015)'
_diffrn_ambient_temperature 100.0
_diffrn_measured_fraction_theta_full 0.998
_diffrn_measured_fraction_theta_max 0.995
_diffrn_measurement_device_type 'Bruker APEX-II CCD'
_diffrn_measurement_method '\f and \w scans'
_diffrn_radiation_type MoK\a
_diffrn_radiation_wavelength 0.71073
_diffrn_reflns_av_R_equivalents 0.0432
_diffrn_reflns_av_unetI/netI 0.0497
_diffrn_reflns_Laue_measured_fraction_full 0.998
_diffrn_reflns_Laue_measured_fraction_max 0.995
_diffrn_reflns_limit_h_max 24
_diffrn_reflns_limit_h_min -24
_diffrn_reflns_limit_k_max 13
_diffrn_reflns_limit_k_min -12
_diffrn_reflns_limit_l_max 21
_diffrn_reflns_limit_l_min -27
_diffrn_reflns_number 28145
_diffrn_reflns_point_group_measured_fraction_full 0.998
_diffrn_reflns_point_group_measured_fraction_max 0.995
_diffrn_reflns_theta_full 25.242
_diffrn_reflns_theta_max 26.359
_diffrn_reflns_theta_min 2.275
_exptl_absorpt_coefficient_mu 0.068
_exptl_absorpt_correction_T_max 0.9010
_exptl_absorpt_correction_T_min 0.8233
_exptl_absorpt_correction_type multi-scan
_exptl_absorpt_process_details
'SADABS-2016/2 (Bruker,2016/2) was used for absorption correction. wR2(int) was 0.0818 before and 0.0617 after correction. The Ratio of minimum to maximum transmission is 0.9138. The \l/2 correction factor is Not present.'
_exptl_crystal_colour orange
_exptl_crystal_colour_primary orange
_exptl_crystal_density_diffrn 1.150
_exptl_crystal_description needle
_exptl_crystal_F_000 1600
_exptl_crystal_recrystallization_method 'The material was recrystallised from Diethylether by slow evaporation'
_exptl_crystal_size_max 0.248
_exptl_crystal_size_mid 0.072
_exptl_crystal_size_min 0.042
_refine_diff_density_max 0.372
_refine_diff_density_min -0.306
_refine_diff_density_rms 0.052
_refine_ls_extinction_coef 0.0037(6)
_refine_ls_extinction_expression Fc^*^=kFc[1+0.001xFc^2^\l^3^/sin(2\q)]^-1/4^
_refine_ls_extinction_method 'SHELXL-2018/3 (Sheldrick 2018)'
_refine_ls_goodness_of_fit_ref 1.029
_refine_ls_hydrogen_treatment constr
_refine_ls_matrix_type full
_refine_ls_number_parameters 558
_refine_ls_number_reflns 8710
_refine_ls_number_restraints 21
_refine_ls_restrained_S_all 1.028
_refine_ls_R_factor_all 0.0801
_refine_ls_R_factor_gt 0.0555
_refine_ls_shift/su_max 0.000
_refine_ls_shift/su_mean 0.000
_refine_ls_structure_factor_coef Fsqd
_refine_ls_weighting_details 'w=1/[\s^2^(Fo^2^)+(0.0642P)^2^+3.4905P] where P=(Fo^2^+2Fc^2^)/3'
_refine_ls_weighting_scheme calc
_refine_ls_wR_factor_gt 0.1417
_refine_ls_wR_factor_ref 0.1572
_reflns_Friedel_coverage 0.000
_reflns_number_gt 6403
_reflns_number_total 8710
_reflns_threshold_expression 'I > 2\s(I)'
_cod_data_source_file ja9b04249_si_003.cif
_cod_data_source_block 0453_cg_0m
_cod_database_code 4127447
_shelx_shelxl_version_number 2018/3
_shelx_space_group_comment
;
The symmetry employed for this shelxl refinement is uniquely defined
by the following loop, which should always be used as a source of
symmetry information in preference to the above space-group names.
They are only intended as comments.
;
_shelx_estimated_absorpt_t_max 0.997
_shelx_estimated_absorpt_t_min 0.983
_olex2_refinement_description
;
1. Fixed Uiso
 At 1.2 times of:
  All C(H) groups, All C(H,H) groups
 At 1.5 times of:
  All C(H,H,H) groups
2. Uiso/Uaniso restraints and constraints
Uanis(C50B) = Uanis(C50)
3. Rigid body (RIGU) restrains
 O1B, C49B, C50B, C51B, C52B
 with sigma for 1-2 distances of 0.0001 and sigma for 1-3 distances of 0.0001
4. Others
 Sof(O1B)=Sof(C49B)=Sof(H49C)=Sof(H49D)=Sof(C50B)=Sof(H50D)=Sof(H50E)=
 Sof(H50F)=Sof(C51B)=Sof(H51C)=Sof(H51D)=Sof(C52B)=Sof(H52D)=Sof(H52E)=
 Sof(H52F)=1-FVAR(1)
 Sof(O1)=Sof(C49)=Sof(H49A)=Sof(H49B)=Sof(C50)=Sof(H50A)=Sof(H50B)=Sof(H50C)=
 Sof(C51)=Sof(H51A)=Sof(H51B)=Sof(C52)=Sof(H52A)=Sof(H52B)=Sof(H52C)=FVAR(1)
5.a Secondary CH2 refined with riding coordinates:
 C49(H49A,H49B), C51(H51A,H51B), C49B(H49C,H49D), C51B(H51C,H51D)
5.b Me refined with riding coordinates:
 C52B(H52D,H52E,H52F)
5.c Aromatic/amide H refined with riding coordinates:
 C3(H3), C6(H6), C9(H9), C10(H10), C11(H11), C12(H12), C13(H13), C15(H15),
 C16(H16), C17(H17), C18(H18), C19(H19), C20(H20), C21(H21), C23(H23), C24(H24),
  C31(H31), C33(H33), C40(H40), C42(H42), C47(H47), C48(H48)
5.d Idealised Me refined as rotating group:
 C26(H26A,H26B,H26C), C27(H27A,H27B,H27C), C28(H28A,H28B,H28C), C35(H35A,H35B,
 H35C), C36(H36A,H36B,H36C), C37(H37A,H37B,H37C), C44(H44A,H44B,H44C), C45(H45A,
 H45B,H45C), C46(H46A,H46B,H46C), C50(H50A,H50B,H50C), C52(H52A,H52B,H52C),
 C50B(H50D,H50E,H50F)
;
_olex2_diffrn_ambient_temperature_device 'Oxford Cryosystems Cryostream 800'
_olex2_submission_special_instructions 'No special instructions were received'

loop_
_space_group_symop_operation_xyz
'x, y, z'
'-x+1/2, y+1/2, -z+1/2'
'-x, -y, -z'
'x-1/2, -y-1/2, z-1/2'

loop_
_atom_site_label
_atom_site_type_symbol
_atom_site_fract_x
_atom_site_fract_y
_atom_site_fract_z
_atom_site_U_iso_or_equiv
_atom_site_adp_type
_atom_site_occupancy
_atom_site_site_symmetry_order
_atom_site_calc_flag
_atom_site_refinement_flags_posn
_atom_site_refinement_flags_adp
_atom_site_refinement_flags_occupancy
_atom_site_disorder_assembly
_atom_site_disorder_group
N1 N 0.45453(9) 0.32374(15) 0.67999(8) 0.0209(4) Uani 1 1 d . . . . .
N2 N 0.51850(9) 0.37325(15) 0.77846(8) 0.0205(4) Uani 1 1 d . . . . .
N3 N 0.47741(9) 0.80853(15) 0.68303(8) 0.0200(4) Uani 1 1 d . . . . .
C1 C 0.48621(10) 0.42431(18) 0.71851(10) 0.0199(4) Uani 1 1 d . . . . .
C2 C 0.48662(11) 0.55147(18) 0.70100(10) 0.0213(4) Uani 1 1 d . . . . .
C3 C 0.54582(11) 0.63160(18) 0.73509(10) 0.0204(4) Uani 1 1 d . . . . .
H3 H 0.585885 0.596496 0.767327 0.024 Uiso 1 1 calc R . . . .
C4 C 0.54547(11) 0.75581(18) 0.72210(9) 0.0201(4) Uani 1 1 d . . . . .
C5 C 0.43458(11) 0.87364(17) 0.71496(10) 0.0199(4) Uani 1 1 d . . . . .
C6 C 0.43945(11) 0.60297(18) 0.64197(10) 0.0212(4) Uani 1 1 d . . . . .
H6 H 0.408380 0.548866 0.610958 0.025 Uiso 1 1 calc R . . . .
C7 C 0.43899(11) 0.72777(18) 0.63031(10) 0.0208(4) Uani 1 1 d . . . . .
C8 C 0.40565(11) 0.78758(19) 0.56753(10) 0.0233(4) Uani 1 1 d . . . . .
C9 C 0.43099(13) 0.9039(2) 0.55298(11) 0.0313(5) Uani 1 1 d . . . . .
H9 H 0.469392 0.944688 0.584534 0.038 Uiso 1 1 calc R . . . .
C10 C 0.40098(14) 0.9605(2) 0.49331(12) 0.0376(6) Uani 1 1 d . . . . .
H10 H 0.419964 1.038040 0.484171 0.045 Uiso 1 1 calc R . . . .
C11 C 0.34415(14) 0.9053(2) 0.44743(11) 0.0391(6) Uani 1 1 d . . . . .
H11 H 0.323432 0.944676 0.406842 0.047 Uiso 1 1 calc R . . . .
C12 C 0.31724(13) 0.7910(2) 0.46111(11) 0.0368(6) Uani 1 1 d . . . . .
H12 H 0.277812 0.752374 0.429681 0.044 Uiso 1 1 calc R . . . .
C13 C 0.34747(12) 0.7332(2) 0.52013(10) 0.0290(5) Uani 1 1 d . . . . .
H13 H 0.328397 0.655272 0.528641 0.035 Uiso 1 1 calc R . . . .
C14 C 0.60924(11) 0.83781(18) 0.73974(10) 0.0211(4) Uani 1 1 d . . . . .
C15 C 0.60525(11) 0.96068(18) 0.71533(10) 0.0235(4) Uani 1 1 d . . . . .
H15 H 0.560235 0.991538 0.688264 0.028 Uiso 1 1 calc R . . . .
C16 C 0.66596(12) 1.03791(19) 0.73006(10) 0.0263(5) Uani 1 1 d . . . . .
H16 H 0.661962 1.120153 0.712436 0.032 Uiso 1 1 calc R . . . .
C17 C 0.73203(12) 0.9966(2) 0.76998(10) 0.0269(5) Uani 1 1 d . . . . .
H17 H 0.773336 1.049747 0.779916 0.032 Uiso 1 1 calc R . . . .
C18 C 0.73706(11) 0.8757(2) 0.79542(10) 0.0265(5) Uani 1 1 d . . . . .
H18 H 0.782120 0.846359 0.823127 0.032 Uiso 1 1 calc R . . . .
C19 C 0.67692(11) 0.79784(19) 0.78066(10) 0.0232(4) Uani 1 1 d . . . . .
H19 H 0.681462 0.715762 0.798529 0.028 Uiso 1 1 calc R . . . .
C20 C 0.46349(11) 0.91228(18) 0.77875(10) 0.0227(4) Uani 1 1 d . . . . .
H20 H 0.511944 0.890528 0.802113 0.027 Uiso 1 1 calc R . . . .
C21 C 0.42241(11) 0.98231(19) 0.80875(10) 0.0237(4) Uani 1 1 d . . . . .
H21 H 0.443952 1.007681 0.852196 0.028 Uiso 1 1 calc R . . . .
C22 C 0.35079(11) 1.01666(18) 0.77742(10) 0.0221(4) Uani 1 1 d . . . . .
C23 C 0.32210(11) 0.97465(18) 0.71386(10) 0.0227(4) Uani 1 1 d . . . . .
H23 H 0.273172 0.994180 0.690945 0.027 Uiso 1 1 calc R . . . .
C24 C 0.36238(11) 0.90558(18) 0.68304(10) 0.0220(4) Uani 1 1 d . . . . .
H24 H 0.340712 0.879586 0.639713 0.026 Uiso 1 1 calc R . . . .
C25 C 0.30813(11) 1.1005(2) 0.81010(11) 0.0266(5) Uani 1 1 d . . . . .
C26 C 0.33698(13) 1.2359(2) 0.81340(12) 0.0337(5) Uani 1 1 d . . . . .
H26A H 0.388326 1.237447 0.838823 0.051 Uiso 1 1 calc GR . . . .
H26B H 0.309495 1.290211 0.833758 0.051 Uiso 1 1 calc GR . . . .
H26C H 0.331483 1.266259 0.769733 0.051 Uiso 1 1 calc GR . . . .
C27 C 0.31826(14) 1.0557(3) 0.87917(12) 0.0385(6) Uani 1 1 d . . . . .
H27A H 0.304722 0.966906 0.878547 0.058 Uiso 1 1 calc GR . . . .
H27B H 0.287446 1.105558 0.898073 0.058 Uiso 1 1 calc GR . . . .
H27C H 0.369093 1.065914 0.905000 0.058 Uiso 1 1 calc GR . . . .
C28 C 0.22702(12) 1.1016(3) 0.77371(13) 0.0387(6) Uani 1 1 d . . . . .
H28A H 0.219097 1.138538 0.730937 0.058 Uiso 1 1 calc GR . . . .
H28B H 0.201569 1.151638 0.797747 0.058 Uiso 1 1 calc GR . . . .
H28C H 0.208412 1.015442 0.769139 0.058 Uiso 1 1 calc GR . . . .
C29 C 0.55647(11) 0.43505(18) 0.83827(9) 0.0208(4) Uani 1 1 d . . . . .
C30 C 0.51854(12) 0.5095(2) 0.87000(11) 0.0273(5) Uani 1 1 d . . . . .
C31 C 0.55733(13) 0.5551(2) 0.93070(11) 0.0330(5) Uani 1 1 d . . . . .
H31 H 0.532801 0.605994 0.953153 0.040 Uiso 1 1 calc R . . . .
C32 C 0.63004(13) 0.5294(2) 0.95967(11) 0.0335(5) Uani 1 1 d . . . . .
C33 C 0.66590(12) 0.4582(2) 0.92574(11) 0.0282(5) Uani 1 1 d . . . . .
H33 H 0.716173 0.442188 0.944504 0.034 Uiso 1 1 calc R . . . .
C34 C 0.63047(11) 0.40961(18) 0.86499(10) 0.0232(4) Uani 1 1 d . . . . .
C35 C 0.67081(12) 0.3326(2) 0.82944(12) 0.0318(5) Uani 1 1 d . . . . .
H35A H 0.662162 0.243218 0.834817 0.048 Uiso 1 1 calc GR . . . .
H35B H 0.722784 0.350247 0.846759 0.048 Uiso 1 1 calc GR . . . .
H35C H 0.653785 0.354188 0.783557 0.048 Uiso 1 1 calc GR . . . .
C36 C 0.44003(12) 0.5407(2) 0.84016(12) 0.0342(5) Uani 1 1 d . . . . .
H36A H 0.435106 0.606661 0.807777 0.051 Uiso 1 1 calc GR . . . .
H36B H 0.419786 0.570215 0.873607 0.051 Uiso 1 1 calc GR . . . .
H36C H 0.413831 0.465508 0.819585 0.051 Uiso 1 1 calc GR . . . .
C37 C 0.66957(16) 0.5764(3) 1.02681(12) 0.0473(7) Uani 1 1 d . . . . .
H37A H 0.681020 0.505296 1.056769 0.071 Uiso 1 1 calc GR . . . .
H37B H 0.638722 0.636117 1.040485 0.071 Uiso 1 1 calc GR . . . .
H37C H 0.714531 0.618176 1.026627 0.071 Uiso 1 1 calc GR . . . .
C38 C 0.43212(11) 0.32097(17) 0.61059(10) 0.0204(4) Uani 1 1 d . . . . .
C39 C 0.48428(11) 0.33829(18) 0.57895(10) 0.0229(4) Uani 1 1 d . . . . .
C40 C 0.46129(12) 0.33433(19) 0.51211(11) 0.0261(5) Uani 1 1 d . . . . .
H40 H 0.495705 0.347620 0.489752 0.031 Uiso 1 1 calc R . . . .
C41 C 0.38942(12) 0.31151(19) 0.47685(10) 0.0263(5) Uani 1 1 d . . . . .
C42 C 0.33964(11) 0.29234(19) 0.51022(10) 0.0245(5) Uani 1 1 d . . . . .
H42 H 0.290504 0.276099 0.486583 0.029 Uiso 1 1 calc R . . . .
C43 C 0.35959(11) 0.29621(17) 0.57724(10) 0.0219(4) Uani 1 1 d . . . . .
C44 C 0.30524(12) 0.2726(2) 0.61253(11) 0.0305(5) Uani 1 1 d . . . . .
H44A H 0.314620 0.190514 0.633786 0.046 Uiso 1 1 calc GR . . . .
H44B H 0.256252 0.273625 0.581856 0.046 Uiso 1 1 calc GR . . . .
H44C H 0.309436 0.338297 0.644949 0.046 Uiso 1 1 calc GR . . . .
C45 C 0.56275(12) 0.3592(2) 0.61570(11) 0.0312(5) Uani 1 1 d . . . . .
H45A H 0.569156 0.444296 0.633621 0.047 Uiso 1 1 calc GR . . . .
H45B H 0.592156 0.348883 0.586639 0.047 Uiso 1 1 calc GR . . . .
H45C H 0.578083 0.297898 0.650802 0.047 Uiso 1 1 calc GR . . . .
C46 C 0.36668(14) 0.3026(2) 0.40453(11) 0.0384(6) Uani 1 1 d . . . . .
H46A H 0.404843 0.337632 0.388775 0.058 Uiso 1 1 calc GR . . . .
H46B H 0.321756 0.350055 0.386204 0.058 Uiso 1 1 calc GR . . . .
H46C H 0.358643 0.214402 0.391515 0.058 Uiso 1 1 calc GR . . . .
C47 C 0.46776(11) 0.21360(18) 0.71641(10) 0.0227(4) Uani 1 1 d . . . . .
H47 H 0.451582 0.131848 0.701202 0.027 Uiso 1 1 calc R . . . .
C48 C 0.50703(11) 0.24329(18) 0.77620(10) 0.0224(4) Uani 1 1 d . . . . .
H48 H 0.524222 0.186428 0.811132 0.027 Uiso 1 1 calc R . . . .
O1 O 0.58637(11) 0.09340(18) 0.91179(9) 0.0321(6) Uani 0.809(4) 1 d . . P A 1
C49 C 0.6051(3) 0.1436(4) 0.97445(17) 0.0554(11) Uani 0.809(4) 1 d . . P A 1
H49A H 0.647852 0.198867 0.981520 0.066 Uiso 0.809(4) 1 calc R . P A 1
H49B H 0.618302 0.074373 1.006228 0.066 Uiso 0.809(4) 1 calc R . P A 1
C50 C 0.5453(3) 0.2153(4) 0.9845(2) 0.0601(11) Uani 0.809(4) 1 d . . P A 1
H50A H 0.561891 0.257931 1.026294 0.090 Uiso 0.809(4) 1 calc GR . P A 1
H50B H 0.505430 0.158248 0.983848 0.090 Uiso 0.809(4) 1 calc GR . P A 1
H50C H 0.528531 0.277729 0.950158 0.090 Uiso 0.809(4) 1 calc GR . P A 1
C51 C 0.6376(2) 0.0037(5) 0.9032(2) 0.0334(8) Uani 0.809(4) 1 d . . P A 1
H51A H 0.687263 0.032630 0.926574 0.040 Uiso 0.809(4) 1 calc R . P A 1
H51B H 0.633367 -0.001978 0.856896 0.040 Uiso 0.809(4) 1 calc R . P A 1
C52 C 0.6256(2) -0.1270(4) 0.92801(19) 0.0371(8) Uani 0.809(4) 1 d . . P A 1
H52A H 0.653002 -0.189552 0.912034 0.056 Uiso 0.809(4) 1 calc GR . P A 1
H52B H 0.573912 -0.147801 0.912581 0.056 Uiso 0.809(4) 1 calc GR . P A 1
H52C H 0.642249 -0.127062 0.975221 0.056 Uiso 0.809(4) 1 calc GR . P A 1
O1B O 0.6389(10) 0.0941(17) 0.9611(11) 0.121(3) Uani 0.191(4) 1 d . U P A 2
C49B C 0.5680(12) 0.1013(16) 0.9711(10) 0.055(3) Uani 0.191(4) 1 d . U P A 2
H49C H 0.557657 0.019550 0.988052 0.066 Uiso 0.191(4) 1 calc R . P A 2
H49D H 0.530892 0.114541 0.928835 0.066 Uiso 0.191(4) 1 calc R . P A 2
C50B C 0.5597(13) 0.2066(19) 1.0178(10) 0.0601(11) Uani 0.191(4) 1 d . U P A 2
H50D H 0.510832 0.203687 1.021971 0.090 Uiso 0.191(4) 1 calc GR . P A 2
H50E H 0.567712 0.288624 1.000767 0.090 Uiso 0.191(4) 1 calc GR . P A 2
H50F H 0.595466 0.193902 1.060236 0.090 Uiso 0.191(4) 1 calc GR . P A 2
C51B C 0.648(2) -0.007(4) 0.913(2) 0.131(3) Uani 0.191(4) 1 d . U P A 2
H51C H 0.612900 0.010549 0.870089 0.158 Uiso 0.191(4) 1 calc R . P A 2
H51D H 0.697184 -0.001276 0.909278 0.158 Uiso 0.191(4) 1 calc R . P A 2
C52B C 0.636(4) -0.133(5) 0.933(3) 0.252(16) Uani 0.191(4) 1 d . U P A 2
H52D H 0.641794 -0.193265 0.900986 0.378 Uiso 0.191(4) 1 calc R . P A 2
H52E H 0.670616 -0.151040 0.974911 0.378 Uiso 0.191(4) 1 calc R . P A 2
H52F H 0.586333 -0.139215 0.935723 0.378 Uiso 0.191(4) 1 calc R . P A 2

loop_
_atom_site_aniso_label
_atom_site_aniso_U_11
_atom_site_aniso_U_22
_atom_site_aniso_U_33
_atom_site_aniso_U_23
_atom_site_aniso_U_13
_atom_site_aniso_U_12
N1 0.0241(9) 0.0138(8) 0.0216(9) 0.0005(7) 0.0024(7) -0.0002(6)
N2 0.0229(9) 0.0142(8) 0.0214(9) 0.0004(7) 0.0024(7) -0.0005(6)
N3 0.0204(8) 0.0148(8) 0.0217(9) -0.0012(7) 0.0017(7) 0.0008(6)
C1 0.0182(9) 0.0170(9) 0.0225(10) -0.0011(8) 0.0031(8) 0.0000(7)
C2 0.0245(10) 0.0153(9) 0.0218(10) 0.0005(8) 0.0038(8) 0.0009(8)
C3 0.0223(10) 0.0176(9) 0.0191(10) 0.0008(8) 0.0030(8) 0.0017(8)
C4 0.0211(10) 0.0183(9) 0.0184(10) -0.0012(8) 0.0025(8) 0.0023(8)
C5 0.0239(10) 0.0108(8) 0.0241(11) 0.0007(8) 0.0061(8) -0.0011(7)
C6 0.0225(10) 0.0162(9) 0.0228(11) -0.0024(8) 0.0037(8) -0.0008(8)
C7 0.0223(10) 0.0176(9) 0.0210(10) -0.0016(8) 0.0044(8) 0.0023(8)
C8 0.0253(10) 0.0216(10) 0.0221(11) 0.0010(8) 0.0059(8) 0.0087(8)
C9 0.0408(13) 0.0223(11) 0.0299(12) 0.0049(9) 0.0095(10) 0.0055(9)
C10 0.0531(15) 0.0280(12) 0.0334(13) 0.0120(10) 0.0157(12) 0.0150(11)
C11 0.0480(15) 0.0453(15) 0.0234(12) 0.0120(11) 0.0103(11) 0.0246(12)
C12 0.0361(13) 0.0461(14) 0.0229(12) -0.0032(10) 0.0013(10) 0.0136(11)
C13 0.0311(12) 0.0293(11) 0.0241(11) 0.0002(9) 0.0049(9) 0.0065(9)
C14 0.0254(10) 0.0180(9) 0.0204(10) -0.0028(8) 0.0079(8) -0.0001(8)
C15 0.0269(11) 0.0170(9) 0.0248(11) -0.0013(8) 0.0052(9) 0.0018(8)
C16 0.0352(12) 0.0181(10) 0.0260(11) -0.0003(8) 0.0100(9) -0.0042(9)
C17 0.0287(11) 0.0261(11) 0.0271(11) -0.0072(9) 0.0103(9) -0.0091(9)
C18 0.0215(10) 0.0295(11) 0.0259(11) -0.0009(9) 0.0036(9) 0.0007(9)
C19 0.0252(10) 0.0180(9) 0.0253(11) 0.0004(8) 0.0060(9) 0.0005(8)
C20 0.0233(10) 0.0184(9) 0.0230(11) 0.0023(8) 0.0022(8) -0.0003(8)
C21 0.0286(11) 0.0200(10) 0.0208(10) -0.0018(8) 0.0050(9) -0.0027(8)
C22 0.0245(10) 0.0171(9) 0.0244(11) -0.0002(8) 0.0069(8) -0.0022(8)
C23 0.0198(10) 0.0194(9) 0.0262(11) 0.0007(8) 0.0031(8) 0.0001(8)
C24 0.0244(10) 0.0169(9) 0.0224(11) -0.0016(8) 0.0035(8) -0.0017(8)
C25 0.0260(11) 0.0261(11) 0.0280(12) -0.0030(9) 0.0086(9) 0.0008(9)
C26 0.0374(13) 0.0269(11) 0.0390(14) -0.0057(10) 0.0148(11) 0.0037(10)
C27 0.0400(14) 0.0453(14) 0.0328(13) -0.0012(11) 0.0152(11) -0.0006(11)
C28 0.0293(12) 0.0450(14) 0.0412(14) -0.0130(12) 0.0098(11) 0.0038(11)
C29 0.0246(10) 0.0166(9) 0.0184(10) 0.0026(8) 0.0023(8) -0.0024(8)
C30 0.0303(11) 0.0211(10) 0.0298(12) -0.0019(9) 0.0084(9) -0.0016(8)
C31 0.0400(13) 0.0295(12) 0.0312(13) -0.0094(10) 0.0134(10) -0.0039(10)
C32 0.0422(14) 0.0309(12) 0.0241(12) -0.0028(9) 0.0051(10) -0.0101(10)
C33 0.0254(11) 0.0274(11) 0.0261(12) 0.0044(9) -0.0004(9) -0.0045(9)
C34 0.0256(10) 0.0181(9) 0.0235(11) 0.0040(8) 0.0040(8) -0.0023(8)
C35 0.0254(11) 0.0299(12) 0.0384(13) -0.0008(10) 0.0070(10) 0.0010(9)
C36 0.0307(12) 0.0303(12) 0.0428(14) -0.0059(10) 0.0128(11) 0.0018(9)
C37 0.0569(17) 0.0515(16) 0.0267(13) -0.0072(12) 0.0027(12) -0.0150(13)
C38 0.0259(10) 0.0117(8) 0.0215(10) -0.0007(8) 0.0043(8) 0.0015(7)
C39 0.0245(11) 0.0149(9) 0.0277(11) -0.0012(8) 0.0059(9) 0.0014(8)
C40 0.0297(11) 0.0200(10) 0.0307(12) -0.0005(9) 0.0125(9) -0.0005(8)
C41 0.0352(12) 0.0175(9) 0.0239(11) -0.0005(8) 0.0055(9) 0.0013(9)
C42 0.0245(11) 0.0194(10) 0.0251(11) -0.0007(8) 0.0009(9) -0.0013(8)
C43 0.0241(10) 0.0143(9) 0.0253(11) 0.0012(8) 0.0048(8) 0.0011(8)
C44 0.0249(11) 0.0354(12) 0.0286(12) 0.0007(10) 0.0046(9) -0.0008(9)
C45 0.0246(11) 0.0326(12) 0.0350(13) -0.0013(10) 0.0072(10) -0.0009(9)
C46 0.0456(15) 0.0431(14) 0.0250(12) -0.0014(11) 0.0085(11) -0.0077(11)
C47 0.0255(10) 0.0139(9) 0.0271(11) 0.0020(8) 0.0055(9) 0.0004(8)
C48 0.0252(11) 0.0139(9) 0.0262(11) 0.0025(8) 0.0047(9) 0.0000(8)
O1 0.0335(12) 0.0316(11) 0.0246(11) -0.0004(8) -0.0007(9) 0.0024(8)
C49 0.082(3) 0.053(2) 0.0256(17) -0.0025(17) 0.0085(19) 0.021(2)
C50 0.079(3) 0.0491(19) 0.058(3) -0.003(2) 0.031(3) 0.0117(18)
C51 0.0332(17) 0.0386(17) 0.0270(16) -0.0053(13) 0.0074(13) 0.0034(13)
C52 0.0457(18) 0.0382(17) 0.0244(15) 0.0077(13) 0.0066(13) 0.0166(14)
O1B 0.109(3) 0.097(5) 0.192(5) -0.082(4) 0.101(3) -0.034(3)
C49B 0.086(3) 0.037(3) 0.057(5) 0.004(4) 0.044(3) 0.000(3)
C50B 0.079(3) 0.0491(19) 0.058(3) -0.003(2) 0.031(3) 0.0117(18)
C51B 0.127(7) 0.102(5) 0.218(6) -0.096(4) 0.130(5) -0.056(4)
C52B 0.46(5) 0.103(5) 0.326(18) -0.108(5) 0.32(3) -0.077(6)

loop_
_atom_type_symbol
_atom_type_description
_atom_type_scat_dispersion_real
_atom_type_scat_dispersion_imag
_atom_type_scat_source
C C 0.0033 0.0016 'International Tables Vol C Tables 4.2.6.8 and 6.1.1.4'
H H 0.0000 0.0000 'International Tables Vol C Tables 4.2.6.8 and 6.1.1.4'
N N 0.0061 0.0033 'International Tables Vol C Tables 4.2.6.8 and 6.1.1.4'
O O 0.0106 0.0060 'International Tables Vol C Tables 4.2.6.8 and 6.1.1.4'

loop_
_geom_angle_atom_site_label_1
_geom_angle_atom_site_label_2
_geom_angle_atom_site_label_3
_geom_angle
C1 N1 C38 126.03(16)
C1 N1 C47 109.59(16)
C47 N1 C38 121.61(16)
C1 N2 C29 129.42(16)
C1 N2 C48 109.63(16)
C48 N2 C29 120.89(16)
C5 N3 C4 117.81(16)
C5 N3 C7 116.41(16)
C7 N3 C4 113.08(15)
N1 C1 C2 128.21(18)
N2 C1 N1 105.00(16)
N2 C1 C2 126.79(18)
C1 C2 C3 119.98(18)
C1 C2 C6 123.65(18)
C6 C2 C3 115.04(17)
C2 C3 H3 119.4
C4 C3 C2 121.28(18)
C4 C3 H3 119.4
N3 C4 C14 117.86(17)
C3 C4 N3 116.61(18)
C3 C4 C14 125.32(18)
C20 C5 N3 121.19(18)
C20 C5 C24 117.35(18)
C24 C5 N3 121.43(18)
C2 C6 H6 119.7
C7 C6 C2 120.54(18)
C7 C6 H6 119.7
N3 C7 C8 117.11(17)
C6 C7 N3 117.57(18)
C6 C7 C8 125.25(19)
C9 C8 C7 120.58(19)
C13 C8 C7 122.26(19)
C13 C8 C9 117.2(2)
C8 C9 H9 119.4
C10 C9 C8 121.3(2)
C10 C9 H9 119.4
C9 C10 H10 119.7
C11 C10 C9 120.6(2)
C11 C10 H10 119.7
C10 C11 H11 120.4
C10 C11 C12 119.2(2)
C12 C11 H11 120.4
C11 C12 H12 119.7
C13 C12 C11 120.5(2)
C13 C12 H12 119.7
C8 C13 H13 119.4
C12 C13 C8 121.2(2)
C12 C13 H13 119.4
C15 C14 C4 120.74(18)
C15 C14 C19 116.99(19)
C19 C14 C4 122.26(18)
C14 C15 H15 119.4
C16 C15 C14 121.24(19)
C16 C15 H15 119.4
C15 C16 H16 119.6
C17 C16 C15 120.9(2)
C17 C16 H16 119.6
C16 C17 H17 120.6
C16 C17 C18 118.90(19)
C18 C17 H17 120.6
C17 C18 H18 119.7
C19 C18 C17 120.6(2)
C19 C18 H18 119.7
C14 C19 H19 119.3
C18 C19 C14 121.39(19)
C18 C19 H19 119.3
C5 C20 H20 119.5
C21 C20 C5 120.95(19)
C21 C20 H20 119.5
C20 C21 H21 118.8
C20 C21 C22 122.50(19)
C22 C21 H21 118.8
C21 C22 C23 115.79(19)
C21 C22 C25 121.52(18)
C23 C22 C25 122.63(18)
C22 C23 H23 118.7
C24 C23 C22 122.51(19)
C24 C23 H23 118.7
C5 C24 H24 119.6
C23 C24 C5 120.88(19)
C23 C24 H24 119.6
C22 C25 C26 109.08(18)
C22 C25 C27 110.51(18)
C27 C25 C26 108.05(19)
C28 C25 C22 112.28(18)
C28 C25 C26 108.53(19)
C28 C25 C27 108.3(2)
C25 C26 H26A 109.5
C25 C26 H26B 109.5
C25 C26 H26C 109.5
H26A C26 H26B 109.5
H26A C26 H26C 109.5
H26B C26 H26C 109.5
C25 C27 H27A 109.5
C25 C27 H27B 109.5
C25 C27 H27C 109.5
H27A C27 H27B 109.5
H27A C27 H27C 109.5
H27B C27 H27C 109.5
C25 C28 H28A 109.5
C25 C28 H28B 109.5
C25 C28 H28C 109.5
H28A C28 H28B 109.5
H28A C28 H28C 109.5
H28B C28 H28C 109.5
C30 C29 N2 120.30(18)
C34 C29 N2 117.47(18)
C34 C29 C30 122.05(19)
C29 C30 C36 121.9(2)
C31 C30 C29 117.0(2)
C31 C30 C36 121.1(2)
C30 C31 H31 118.6
C32 C31 C30 122.9(2)
C32 C31 H31 118.6
C31 C32 C33 118.2(2)
C31 C32 C37 121.3(2)
C33 C32 C37 120.6(2)
C32 C33 H33 119.0
C32 C33 C34 122.0(2)
C34 C33 H33 119.0
C29 C34 C35 121.35(19)
C33 C34 C29 117.9(2)
C33 C34 C35 120.74(19)
C34 C35 H35A 109.5
C34 C35 H35B 109.5
C34 C35 H35C 109.5
H35A C35 H35B 109.5
H35A C35 H35C 109.5
H35B C35 H35C 109.5
C30 C36 H36A 109.5
C30 C36 H36B 109.5
C30 C36 H36C 109.5
H36A C36 H36B 109.5
H36A C36 H36C 109.5
H36B C36 H36C 109.5
C32 C37 H37A 109.5
C32 C37 H37B 109.5
C32 C37 H37C 109.5
H37A C37 H37B 109.5
H37A C37 H37C 109.5
H37B C37 H37C 109.5
C39 C38 N1 118.94(18)
C43 C38 N1 118.82(18)
C43 C38 C39 122.19(19)
C38 C39 C45 121.5(2)
C40 C39 C38 117.74(19)
C40 C39 C45 120.7(2)
C39 C40 H40 119.0
C39 C40 C41 122.0(2)
C41 C40 H40 119.0
C40 C41 C46 120.8(2)
C42 C41 C40 118.3(2)
C42 C41 C46 120.8(2)
C41 C42 H42 119.0
C41 C42 C43 122.05(19)
C43 C42 H42 119.0
C38 C43 C44 121.13(19)
C42 C43 C38 117.61(19)
C42 C43 C44 121.26(19)
C43 C44 H44A 109.5
C43 C44 H44B 109.5
C43 C44 H44C 109.5
H44A C44 H44B 109.5
H44A C44 H44C 109.5
H44B C44 H44C 109.5
C39 C45 H45A 109.5
C39 C45 H45B 109.5
C39 C45 H45C 109.5
H45A C45 H45B 109.5
H45A C45 H45C 109.5
H45B C45 H45C 109.5
C41 C46 H46A 109.5
C41 C46 H46B 109.5
C41 C46 H46C 109.5
H46A C46 H46B 109.5
H46A C46 H46C 109.5
H46B C46 H46C 109.5
N1 C47 H47 126.0
C48 C47 N1 107.94(17)
C48 C47 H47 126.0
N2 C48 H48 126.1
C47 C48 N2 107.84(17)
C47 C48 H48 126.1
C49 O1 C51 113.4(3)
O1 C49 H49A 109.4
O1 C49 H49B 109.4
O1 C49 C50 111.4(4)
H49A C49 H49B 108.0
C50 C49 H49A 109.4
C50 C49 H49B 109.4
C49 C50 H50A 109.5
C49 C50 H50B 109.5
C49 C50 H50C 109.5
H50A C50 H50B 109.5
H50A C50 H50C 109.5
H50B C50 H50C 109.5
O1 C51 H51A 109.2
O1 C51 H51B 109.2
O1 C51 C52 111.9(4)
H51A C51 H51B 107.9
C52 C51 H51A 109.2
C52 C51 H51B 109.2
C51 C52 H52A 109.5
C51 C52 H52B 109.5
C51 C52 H52C 109.5
H52A C52 H52B 109.5
H52A C52 H52C 109.5
H52B C52 H52C 109.5
C49B O1B C51B 116(2)
O1B C49B H49C 108.5
O1B C49B H49D 108.5
O1B C49B C50B 115.2(19)
H49C C49B H49D 107.5
C50B C49B H49C 108.5
C50B C49B H49D 108.5
C49B C50B H50D 109.5
C49B C50B H50E 109.5
C49B C50B H50F 109.5
H50D C50B H50E 109.5
H50D C50B H50F 109.5
H50E C50B H50F 109.5
O1B C51B H51C 109.1
O1B C51B H51D 109.1
H51C C51B H51D 107.9
C52B C51B O1B 112(3)
C52B C51B H51C 109.1
C52B C51B H51D 109.1
C51B C52B H52D 109.5
C51B C52B H52E 109.5
C51B C52B H52F 109.5
H52D C52B H52E 109.5
H52D C52B H52F 109.5
H52E C52B H52F 109.5

loop_
_geom_bond_atom_site_label_1
_geom_bond_atom_site_label_2
_geom_bond_distance
N1 C1 1.383(2)
N1 C38 1.441(3)
N1 C47 1.395(3)
N2 C1 1.377(3)
N2 C29 1.445(3)
N2 C48 1.400(3)
N3 C4 1.447(3)
N3 C5 1.418(3)
N3 C7 1.446(3)
C1 C2 1.408(3)
C2 C3 1.441(3)
C2 C6 1.440(3)
C3 H3 0.9500
C3 C4 1.352(3)
C4 C14 1.466(3)
C5 C20 1.393(3)
C5 C24 1.401(3)
C6 H6 0.9500
C6 C7 1.353(3)
C7 C8 1.468(3)
C8 C9 1.404(3)
C8 C13 1.400(3)
C9 H9 0.9500
C9 C10 1.389(3)
C10 H10 0.9500
C10 C11 1.373(4)
C11 H11 0.9500
C11 C12 1.392(4)
C12 H12 0.9500
C12 C13 1.384(3)
C13 H13 0.9500
C14 C15 1.406(3)
C14 C19 1.408(3)
C15 H15 0.9500
C15 C16 1.391(3)
C16 H16 0.9500
C16 C17 1.382(3)
C17 H17 0.9500
C17 C18 1.394(3)
C18 H18 0.9500
C18 C19 1.386(3)
C19 H19 0.9500
C20 H20 0.9500
C20 C21 1.392(3)
C21 H21 0.9500
C21 C22 1.396(3)
C22 C23 1.399(3)
C22 C25 1.533(3)
C23 H23 0.9500
C23 C24 1.387(3)
C24 H24 0.9500
C25 C26 1.541(3)
C25 C27 1.534(3)
C25 C28 1.529(3)
C26 H26A 0.9800
C26 H26B 0.9800
C26 H26C 0.9800
C27 H27A 0.9800
C27 H27B 0.9800
C27 H27C 0.9800
C28 H28A 0.9800
C28 H28B 0.9800
C28 H28C 0.9800
C29 C30 1.400(3)
C29 C34 1.400(3)
C30 C31 1.394(3)
C30 C36 1.498(3)
C31 H31 0.9500
C31 C32 1.384(3)
C32 C33 1.386(3)
C32 C37 1.514(3)
C33 H33 0.9500
C33 C34 1.392(3)
C34 C35 1.502(3)
C35 H35A 0.9800
C35 H35B 0.9800
C35 H35C 0.9800
C36 H36A 0.9800
C36 H36B 0.9800
C36 H36C 0.9800
C37 H37A 0.9800
C37 H37B 0.9800
C37 H37C 0.9800
C38 C39 1.400(3)
C38 C43 1.396(3)
C39 C40 1.388(3)
C39 C45 1.503(3)
C40 H40 0.9500
C40 C41 1.391(3)
C41 C42 1.391(3)
C41 C46 1.505(3)
C42 H42 0.9500
C42 C43 1.393(3)
C43 C44 1.505(3)
C44 H44A 0.9800
C44 H44B 0.9800
C44 H44C 0.9800
C45 H45A 0.9800
C45 H45B 0.9800
C45 H45C 0.9800
C46 H46A 0.9800
C46 H46B 0.9800
C46 H46C 0.9800
C47 H47 0.9500
C47 C48 1.331(3)
C48 H48 0.9500
O1 C49 1.407(4)
O1 C51 1.432(5)
C49 H49A 0.9900
C49 H49B 0.9900
C49 C50 1.459(6)
C50 H50A 0.9800
C50 H50B 0.9800
C50 H50C 0.9800
C51 H51A 0.9900
C51 H51B 0.9900
C51 C52 1.536(7)
C52 H52A 0.9800
C52 H52B 0.9800
C52 H52C 0.9800
O1B C49B 1.46(3)
O1B C51B 1.55(4)
C49B H49C 0.9900
C49B H49D 0.9900
C49B C50B 1.56(3)
C50B H50D 0.9800
C50B H50E 0.9800
C50B H50F 0.9800
C51B H51C 0.9900
C51B H51D 0.9900
C51B C52B 1.45(6)
C52B H52D 0.9800
C52B H52E 0.9800
C52B H52F 0.9800
